data_7208912
loop_
_publ_author_name
'Hu, Feilong'
'Zou, Huahong'
'Zhao, Xuebo'
'Mi, Yan'
'Luo, Caili'
'Wang, Yunxiao'

_publ_section_title
;
 Second ligands-assisted structural variation of entangled coordination
 polymers with polycatenated or polythreaded features
;
_journal_issue 6
_journal_name_full CrystEngComm
_journal_page_first 1068
_journal_paper_doi 10.1039/c2ce26165k
_journal_volume 15
_journal_year 2013
_chemical_formula_sum 'C52 H50 Co3 N8 O22 S'
_chemical_formula_weight 1347.85
_chemical_name_systematic
;
?
;
_space_group_IT_number 15
_symmetry_cell_setting monoclinic
_symmetry_space_group_name_Hall '-C 2yc'
_symmetry_space_group_name_H-M 'C 1 2/c 1'
_atom_sites_solution_hydrogens geom
_atom_sites_solution_primary direct
_atom_sites_solution_secondary difmap
_audit_creation_method SHELXL-97
_cell_angle_alpha 90.00
_cell_angle_beta 97.500(3)
_cell_angle_gamma 90.00
_cell_formula_units_Z 4
_cell_length_a 29.685(8)
_cell_length_b 18.809(5)
_cell_length_c 10.441(3)
_cell_measurement_temperature 296(2)
_cell_volume 5780(3)
_computing_cell_refinement 'Bruker SMART'
_computing_data_collection 'Bruker SMART'
_computing_data_reduction 'Bruker SHELXTL'
_computing_molecular_graphics 'Bruker SHELXTL'
_computing_publication_material 'Bruker SHELXTL'
_computing_structure_refinement 'SHELXL-97 (Sheldrick, 1997)'
_computing_structure_solution 'SHELXS-97 (Sheldrick, 1990)'
_diffrn_ambient_temperature 296(2)
_diffrn_measured_fraction_theta_full 0.995
_diffrn_measured_fraction_theta_max 0.995
_diffrn_measurement_device_type 'CCD area detector'
_diffrn_measurement_method 'phi and omega scans'
_diffrn_radiation_monochromator graphite
_diffrn_radiation_source 'fine-focus sealed tube'
_diffrn_radiation_type MoK\a
_diffrn_radiation_wavelength 0.71073
_diffrn_reflns_av_R_equivalents 0.0289
_diffrn_reflns_av_sigmaI/netI 0.0312
_diffrn_reflns_limit_h_max 35
_diffrn_reflns_limit_h_min -35
_diffrn_reflns_limit_k_max 22
_diffrn_reflns_limit_k_min -19
_diffrn_reflns_limit_l_max 12
_diffrn_reflns_limit_l_min -11
_diffrn_reflns_number 16114
_diffrn_reflns_theta_full 25.01
_diffrn_reflns_theta_max 25.01
_diffrn_reflns_theta_min 2.27
_exptl_absorpt_coefficient_mu 0.973
_exptl_absorpt_correction_T_max 0.8292
_exptl_absorpt_correction_T_min 0.8144
_exptl_absorpt_correction_type multi-scan
_exptl_absorpt_process_details sadabs
_exptl_crystal_colour Pink
_exptl_crystal_density_diffrn 1.549
_exptl_crystal_density_method 'not measured'
_exptl_crystal_description Block
_exptl_crystal_F_000 2764
_exptl_crystal_size_max 0.22
_exptl_crystal_size_mid 0.20
_exptl_crystal_size_min 0.20
_refine_diff_density_max 0.620
_refine_diff_density_min -0.541
_refine_diff_density_rms 0.073
_refine_ls_extinction_method none
_refine_ls_goodness_of_fit_ref 1.033
_refine_ls_hydrogen_treatment constr
_refine_ls_matrix_type full
_refine_ls_number_parameters 390
_refine_ls_number_reflns 5083
_refine_ls_number_restraints 882
_refine_ls_restrained_S_all 1.147
_refine_ls_R_factor_all 0.0562
_refine_ls_R_factor_gt 0.0418
_refine_ls_shift/su_max 0.000
_refine_ls_shift/su_mean 0.000
_refine_ls_structure_factor_coef Fsqd
_refine_ls_weighting_details 'calc w=1/[\s^2^(Fo^2^)+(0.0651P)^2^+10.5797P] where P=(Fo^2^+2Fc^2^)/3'
_refine_ls_weighting_scheme calc
_refine_ls_wR_factor_gt 0.1089
_refine_ls_wR_factor_ref 0.1189
_reflns_number_gt 4049
_reflns_number_total 5083
_reflns_threshold_expression >2sigma(I)
_cod_data_source_file c2ce26165k.txt
_cod_data_source_block 6
_cod_depositor_comments
;
The following automatic conversions were performed:

'_symmetry_cell_setting' value 'MONOCLINIC' changed to 'monoclinic'
according to /home/saulius/struct/CIF-dictionaries/cif_core.dic
dictionary named 'cif_core.dic' version 2.4.2 from 2011-04-26.

Automatic conversion script
Id: cif_fix_values 1891 2012-01-12 08:04:46Z andrius 
;
_cod_original_sg_symbol_H-M C2/C
_cod_database_code 7208912

loop_
_symmetry_equiv_pos_as_xyz
'x, y, z'
'-x, y, -z+1/2'
'x+1/2, y+1/2, z'
'-x+1/2, y+1/2, -z+1/2'
'-x, -y, -z'
'x, -y, z-1/2'
'-x+1/2, -y+1/2, -z'
'x+1/2, -y+1/2, z-1/2'

loop_
_atom_site_label
_atom_site_type_symbol
_atom_site_fract_x
_atom_site_fract_y
_atom_site_fract_z
_atom_site_U_iso_or_equiv
_atom_site_adp_type
_atom_site_occupancy
_atom_site_symmetry_multiplicity
_atom_site_calc_flag
_atom_site_refinement_flags
Co1 Co 0.083767(15) 0.12842(2) 0.48867(4) 0.02674(16) Uani 1 1 d .
Co2 Co 0.0000 0.23479(3) 0.2500 0.02598(18) Uani 1 2 d S
N1 N 0.13391(10) 0.14663(17) 0.3609(3) 0.0343(7) Uani 1 1 d U
N2 N 0.27872(11) 0.2100(2) 0.1817(3) 0.0477(9) Uani 1 1 d U
N3 N 0.31012(11) 0.2109(2) 0.0914(3) 0.0499(9) Uani 1 1 d U
N4 N 0.05143(10) 0.24099(17) 0.1195(3) 0.0346(7) Uani 1 1 d U
O1 O 0.13856(9) 0.12152(15) 0.6319(3) 0.0441(7) Uani 1 1 d U
O2 O 0.11399(11) 0.05915(19) 0.7874(3) 0.0615(9) Uani 1 1 d U
O3 O 0.32925(13) 0.04572(19) 0.9328(6) 0.1216(19) Uani 1 1 d U
O4 O 0.03920(9) 0.10675(15) 0.6300(3) 0.0432(7) Uani 1 1 d U
H4C H 0.0619 0.0899 0.7072 0.052 Uiso 1 1 d R
H4 H 0.0280 0.0671 0.6173 0.052 Uiso 1 1 d R
O5 O 0.08467(10) 0.01594(14) 0.4738(3) 0.0444(7) Uani 1 1 d U
H5C H 0.0621 -0.0084 0.5067 0.053 Uiso 1 1 d R
H5 H 0.0919 0.0044 0.4035 0.053 Uiso 1 1 d R
O6 O 0.03158(7) 0.13534(12) 0.3286(2) 0.0302(5) Uani 1 1 d U
O7 O 0.02434(10) 0.04199(16) 0.1661(3) 0.0553(8) Uani 1 1 d U
O8 O 0.03789(8) 0.29823(14) 0.3743(3) 0.0414(6) Uani 1 1 d U
O9 O 0.08293(10) 0.23647(14) 0.5234(3) 0.0456(7) Uani 1 1 d U
O10 O 0.9824(6) 0.4571(17) 0.468(4) 0.70(3) Uani 1 1 d .
H10A H 0.9957 0.4278 0.4233 0.836 Uiso 1 1 d R
H10B H 0.9547 0.4629 0.4379 0.836 Uiso 1 1 d R
O11 O 0.5000 0.077(2) 0.2500 0.604(14) Uani 1 2 d SU
H11C H 0.4953 0.0505 0.3128 0.725 Uiso 0.50 1 d PR
S1 S 0.0000 0.08429(6) 0.2500 0.0307(3) Uani 1 2 d S
C1 C 0.07078(13) 0.2925(2) 0.4630(4) 0.0368(9) Uani 1 1 d U
C2 C 0.09820(14) 0.3583(2) 0.4929(4) 0.0478(11) Uani 1 1 d U
C3 C 0.08954(19) 0.4190(3) 0.4186(6) 0.0803(17) Uani 1 1 d U
H3 H 0.0659 0.4188 0.3507 0.096 Uiso 1 1 calc R
C4 C 0.1152(2) 0.4796(3) 0.4432(7) 0.093(2) Uani 1 1 d U
H4A H 0.1091 0.5197 0.3919 0.112 Uiso 1 1 calc R
C5 C 0.1619(2) 0.4209(3) 0.6077(6) 0.092(2) Uani 1 1 d U
H5A H 0.1876 0.4202 0.6688 0.111 Uiso 1 1 calc R
C6 C 0.13574(19) 0.3598(3) 0.5830(5) 0.0721(16) Uani 1 1 d U
H6 H 0.1442 0.3187 0.6295 0.087 Uiso 1 1 calc R
C7 C 0.35039(18) -0.0197(2) 0.9570(7) 0.087(2) Uani 1 1 d U
C8 C 0.28357(18) 0.0484(3) 0.8806(7) 0.0829(18) Uani 1 1 d U
C9 C 0.2507(2) 0.0131(3) 0.9331(7) 0.0851(18) Uani 1 1 d U
H9 H 0.2586 -0.0184 1.0009 0.102 Uiso 1 1 calc R
C10 C 0.20572(18) 0.0236(2) 0.8865(5) 0.0634(13) Uani 1 1 d U
H10 H 0.1832 0.0001 0.9239 0.076 Uiso 1 1 calc R
C11 C 0.19408(14) 0.0697(2) 0.7833(4) 0.0426(10) Uani 1 1 d U
C12 C 0.22812(15) 0.1047(3) 0.7305(5) 0.0572(12) Uani 1 1 d U
H12 H 0.2206 0.1359 0.6620 0.069 Uiso 1 1 calc R
C13 C 0.27314(17) 0.0939(3) 0.7783(6) 0.0730(15) Uani 1 1 d U
H13 H 0.2960 0.1171 0.7417 0.088 Uiso 1 1 calc R
C14 C 0.14532(13) 0.0839(2) 0.7308(4) 0.0369(9) Uani 1 1 d U
C15 C 0.16980(13) 0.1882(2) 0.4035(4) 0.0420(9) Uani 1 1 d U
H15 H 0.1705 0.2102 0.4836 0.050 Uiso 1 1 calc R
C16 C 0.20545(13) 0.1996(2) 0.3342(4) 0.0445(10) Uani 1 1 d U
H16 H 0.2295 0.2287 0.3673 0.053 Uiso 1 1 calc R
C17 C 0.20532(13) 0.1675(2) 0.2145(4) 0.0411(9) Uani 1 1 d U
C18 C 0.16806(13) 0.1252(2) 0.1700(4) 0.0441(10) Uani 1 1 d U
H18 H 0.1664 0.1031 0.0899 0.053 Uiso 1 1 calc R
C19 C 0.13362(13) 0.1163(2) 0.2452(4) 0.0393(9) Uani 1 1 d U
H19 H 0.1090 0.0879 0.2138 0.047 Uiso 1 1 calc R
C20 C 0.24274(13) 0.1770(2) 0.1375(4) 0.0458(10) Uani 1 1 d U
H20 H 0.2401 0.1583 0.0543 0.055 Uiso 1 1 calc R
C21 C 0.34633(14) 0.2438(2) 0.1315(4) 0.0455(10) Uani 1 1 d U
H21 H 0.3501 0.2653 0.2124 0.055 Uiso 1 1 calc R
C22 C 0.38266(13) 0.2474(2) 0.0475(4) 0.0389(9) Uani 1 1 d U
C23 C 0.42146(17) 0.2868(3) 0.0800(5) 0.0682(15) Uani 1 1 d U
H23 H 0.4264 0.3104 0.1588 0.082 Uiso 1 1 calc R
C24 C 0.37883(14) 0.2112(3) -0.0667(4) 0.0491(11) Uani 1 1 d U
H24 H 0.3540 0.1817 -0.0904 0.059 Uiso 1 1 calc R
C25 C 0.08827(13) 0.2814(2) 0.1464(4) 0.0470(10) Uani 1 1 d U
H25 H 0.0919 0.3062 0.2241 0.056 Uiso 1 1 calc R
C26 C 0.04685(15) 0.2091(3) 0.0060(5) 0.0620(14) Uani 1 1 d U
H26 H 0.0208 0.1823 -0.0177 0.074 Uiso 1 1 calc R
O12 O 0.5000 0.2657(14) 0.2500 0.405(9) Uani 1 2 d SU
H12C H 0.4851 0.2924 0.2951 0.486 Uiso 0.50 1 d PR

loop_
_atom_site_aniso_label
_atom_site_aniso_U_11
_atom_site_aniso_U_22
_atom_site_aniso_U_33
_atom_site_aniso_U_23
_atom_site_aniso_U_13
_atom_site_aniso_U_12
Co1 0.0205(3) 0.0305(3) 0.0293(3) 0.00431(19) 0.00380(18) -0.00106(18)
Co2 0.0161(3) 0.0244(4) 0.0371(4) 0.000 0.0025(3) 0.000
N1 0.0240(15) 0.0446(18) 0.0349(17) 0.0080(14) 0.0060(12) -0.0042(13)
N2 0.0309(17) 0.064(2) 0.051(2) 0.0089(17) 0.0176(15) -0.0051(16)
N3 0.0323(18) 0.070(2) 0.051(2) 0.0086(18) 0.0197(16) -0.0095(17)
N4 0.0233(15) 0.0385(17) 0.0421(18) 0.0029(14) 0.0050(13) -0.0026(13)
O1 0.0317(14) 0.0550(18) 0.0435(16) 0.0191(13) -0.0037(12) -0.0070(12)
O2 0.0516(19) 0.077(2) 0.058(2) 0.0332(17) 0.0149(15) 0.0096(17)
O3 0.067(2) 0.040(2) 0.232(5) 0.002(3) -0.078(3) 0.0081(18)
O4 0.0448(16) 0.0373(15) 0.0511(16) 0.0003(13) 0.0200(13) -0.0025(13)
O5 0.0565(18) 0.0375(16) 0.0428(16) 0.0007(12) 0.0198(13) 0.0021(13)
O6 0.0219(12) 0.0272(13) 0.0399(14) 0.0025(10) -0.0019(10) -0.0031(10)
O7 0.0444(17) 0.0429(17) 0.078(2) -0.0221(15) 0.0063(15) 0.0144(13)
O8 0.0309(14) 0.0379(15) 0.0530(17) -0.0077(12) -0.0044(12) -0.0051(11)
O9 0.0533(17) 0.0310(15) 0.0503(16) 0.0012(12) -0.0016(13) -0.0058(12)
O10 0.24(2) 0.78(7) 1.10(7) -0.44(5) 0.24(4) 0.16(3)
O11 0.53(3) 0.49(3) 0.79(3) 0.000 0.06(3) 0.000
S1 0.0216(6) 0.0223(6) 0.0473(8) 0.000 0.0012(5) 0.000
C1 0.0327(19) 0.034(2) 0.043(2) -0.0055(16) 0.0016(17) -0.0054(16)
C2 0.042(2) 0.031(2) 0.065(3) 0.0008(19) -0.015(2) -0.0054(17)
C3 0.065(3) 0.046(3) 0.114(4) 0.012(3) -0.047(3) -0.011(2)
C4 0.078(4) 0.041(3) 0.145(5) 0.016(3) -0.045(4) -0.016(3)
C5 0.085(4) 0.050(3) 0.121(4) 0.006(3) -0.067(4) -0.015(3)
C6 0.081(3) 0.041(3) 0.081(3) 0.010(2) -0.040(3) -0.011(2)
C7 0.054(3) 0.031(2) 0.160(5) 0.005(3) -0.051(3) 0.002(2)
C8 0.057(3) 0.034(2) 0.141(5) -0.006(3) -0.053(3) 0.009(2)
C9 0.080(4) 0.043(3) 0.116(4) 0.017(3) -0.047(3) 0.005(3)
C10 0.064(3) 0.044(2) 0.073(3) 0.012(2) -0.023(2) 0.004(2)
C11 0.041(2) 0.033(2) 0.050(2) -0.0008(17) -0.0091(18) 0.0057(17)
C12 0.042(2) 0.052(3) 0.072(3) 0.002(2) -0.013(2) 0.004(2)
C13 0.043(3) 0.052(3) 0.115(4) -0.001(3) -0.020(3) 0.000(2)
C14 0.040(2) 0.034(2) 0.036(2) 0.0027(16) 0.0009(17) 0.0038(16)
C15 0.035(2) 0.056(2) 0.036(2) 0.0022(18) 0.0063(16) -0.0111(18)
C16 0.030(2) 0.057(3) 0.047(2) 0.0057(19) 0.0061(17) -0.0117(18)
C17 0.0288(19) 0.050(2) 0.046(2) 0.0083(18) 0.0107(17) -0.0013(17)
C18 0.035(2) 0.056(3) 0.043(2) -0.0030(19) 0.0119(17) -0.0058(18)
C19 0.0284(19) 0.046(2) 0.045(2) 0.0027(18) 0.0083(16) -0.0073(16)
C20 0.034(2) 0.059(3) 0.047(2) 0.0096(19) 0.0146(18) -0.0022(19)
C21 0.038(2) 0.052(2) 0.050(2) 0.0028(19) 0.0174(18) -0.0069(19)
C22 0.0296(19) 0.043(2) 0.046(2) 0.0038(18) 0.0125(17) -0.0059(16)
C23 0.057(3) 0.086(4) 0.068(3) -0.032(3) 0.032(2) -0.032(3)
C24 0.036(2) 0.061(3) 0.053(3) -0.005(2) 0.0144(19) -0.022(2)
C25 0.037(2) 0.056(3) 0.050(2) -0.009(2) 0.0135(18) -0.0176(19)
C26 0.042(2) 0.079(3) 0.070(3) -0.025(3) 0.023(2) -0.034(2)
O12 0.474(18) 0.405(18) 0.333(17) 0.000 0.040(17) 0.000

loop_
_atom_type_symbol
_atom_type_description
_atom_type_scat_dispersion_real
_atom_type_scat_dispersion_imag
_atom_type_scat_source
C C 0.0033 0.0016 'International Tables Vol C Tables 4.2.6.8 and 6.1.1.4'
H H 0.0000 0.0000 'International Tables Vol C Tables 4.2.6.8 and 6.1.1.4'
N N 0.0061 0.0033 'International Tables Vol C Tables 4.2.6.8 and 6.1.1.4'
O O 0.0106 0.0060 'International Tables Vol C Tables 4.2.6.8 and 6.1.1.4'
S S 0.1246 0.1234 'International Tables Vol C Tables 4.2.6.8 and 6.1.1.4'
Co Co 0.3494 0.9721 'International Tables Vol C Tables 4.2.6.8 and 6.1.1.4'

loop_
_geom_angle_atom_site_label_1
_geom_angle_atom_site_label_2
_geom_angle_atom_site_label_3
_geom_angle
_geom_angle_site_symmetry_1
_geom_angle_site_symmetry_3
O9 Co1 O1 87.76(11) . .
O9 Co1 O5 174.09(11) . .
O1 Co1 O5 88.52(11) . .
O9 Co1 O6 93.07(10) . .
O1 Co1 O6 174.81(10) . .
O5 Co1 O6 91.05(10) . .
O9 Co1 O4 92.49(11) . .
O1 Co1 O4 89.30(11) . .
O5 Co1 O4 82.87(10) . .
O6 Co1 O4 95.78(10) . .
O9 Co1 N1 88.71(12) . .
O1 Co1 N1 85.18(11) . .
O5 Co1 N1 95.56(11) . .
O6 Co1 N1 89.71(10) . .
O4 Co1 N1 174.31(11) . .
O8 Co2 O8 106.65(16) . 2
O8 Co2 N4 89.61(12) . .
O8 Co2 N4 86.73(11) 2 .
O8 Co2 N4 86.73(11) . 2
O8 Co2 N4 89.61(12) 2 2
N4 Co2 N4 173.86(17) . 2
O8 Co2 O6 95.10(10) . .
O8 Co2 O6 157.74(10) 2 .
N4 Co2 O6 88.83(10) . .
N4 Co2 O6 96.39(10) 2 .
O8 Co2 O6 157.74(10) . 2
O8 Co2 O6 95.10(10) 2 2
N4 Co2 O6 96.39(10) . 2
N4 Co2 O6 88.83(10) 2 2
O6 Co2 O6 63.73(12) . 2
C19 N1 C15 117.3(3) . .
C19 N1 Co1 124.7(2) . .
C15 N1 Co1 117.9(3) . .
C20 N2 N3 111.1(4) . .
C21 N3 N2 113.1(4) . .
C26 N4 C25 115.7(3) . .
C26 N4 Co2 122.6(3) . .
C25 N4 Co2 121.5(3) . .
C14 O1 Co1 131.5(3) . .
C7 O3 C8 119.7(4) . .
Co1 O4 H4C 101.4 . .
Co1 O4 H4 109.5 . .
H4C O4 H4 93.2 . .
Co1 O5 H5C 117.0 . .
Co1 O5 H5 109.7 . .
H5C O5 H5 119.7 . .
S1 O6 Co1 136.49(14) . .
S1 O6 Co2 97.69(12) . .
Co1 O6 Co2 125.12(11) . .
C1 O8 Co2 138.0(3) . .
C1 O9 Co1 138.3(3) . .
H10A O10 H10B 112.1 . .
O7 S1 O7 113.2(3) . 2
O7 S1 O6 110.86(15) . .
O7 S1 O6 110.19(16) 2 .
O7 S1 O6 110.19(16) . 2
O7 S1 O6 110.86(15) 2 2
O6 S1 O6 100.90(19) . 2
O9 C1 O8 125.8(4) . .
O9 C1 C2 118.5(3) . .
O8 C1 C2 115.6(4) . .
C6 C2 C3 116.4(4) . .
C6 C2 C1 122.5(4) . .
C3 C2 C1 120.7(4) . .
C4 C3 C2 121.3(5) . .
C4 C3 H3 119.3 . .
C2 C3 H3 119.3 . .
C7 C4 C3 119.6(5) 4_556 .
C7 C4 H4A 120.2 4_556 .
C3 C4 H4A 120.2 . .
C7 C5 C6 119.3(5) 4_556 .
C7 C5 H5A 120.3 4_556 .
C6 C5 H5A 120.3 . .
C2 C6 C5 122.1(5) . .
C2 C6 H6 118.9 . .
C5 C6 H6 118.9 . .
C5 C7 C4 120.6(5) 4_546 4_546
C5 C7 O3 124.3(5) 4_546 .
C4 C7 O3 115.1(5) 4_546 .
C9 C8 C13 121.3(5) . .
C9 C8 O3 122.7(6) . .
C13 C8 O3 115.8(6) . .
C8 C9 C10 120.4(5) . .
C8 C9 H9 119.8 . .
C10 C9 H9 119.8 . .
C9 C10 C11 119.7(5) . .
C9 C10 H10 120.2 . .
C11 C10 H10 120.2 . .
C12 C11 C10 119.1(4) . .
C12 C11 C14 119.3(4) . .
C10 C11 C14 121.6(4) . .
C13 C12 C11 120.7(5) . .
C13 C12 H12 119.6 . .
C11 C12 H12 119.6 . .
C8 C13 C12 118.9(6) . .
C8 C13 H13 120.6 . .
C12 C13 H13 120.6 . .
O1 C14 O2 123.5(4) . .
O1 C14 C11 116.5(4) . .
O2 C14 C11 119.9(4) . .
N1 C15 C16 123.0(4) . .
N1 C15 H15 118.5 . .
C16 C15 H15 118.5 . .
C15 C16 C17 119.7(4) . .
C15 C16 H16 120.2 . .
C17 C16 H16 120.2 . .
C16 C17 C18 117.2(4) . .
C16 C17 C20 121.9(4) . .
C18 C17 C20 120.9(4) . .
C19 C18 C17 119.7(4) . .
C19 C18 H18 120.1 . .
C17 C18 H18 120.1 . .
N1 C19 C18 123.1(4) . .
N1 C19 H19 118.5 . .
C18 C19 H19 118.5 . .
N2 C20 C17 121.5(4) . .
N2 C20 H20 119.3 . .
C17 C20 H20 119.3 . .
N3 C21 C22 118.7(4) . .
N3 C21 H21 120.6 . .
C22 C21 H21 120.6 . .
C24 C22 C23 117.1(4) . .
C24 C22 C21 120.8(4) . .
C23 C22 C21 122.1(4) . .
C22 C23 C26 119.3(4) . 7
C22 C23 H23 120.4 . .
C26 C23 H23 120.4 7 .
C22 C24 C25 119.7(4) . 7
C22 C24 H24 120.1 . .
C25 C24 H24 120.1 7 .
N4 C25 C24 124.1(4) . 7
N4 C25 H25 117.9 . .
C24 C25 H25 117.9 7 .
N4 C26 C23 123.9(4) . 7
N4 C26 H26 118.0 . .
C23 C26 H26 118.0 7 .

loop_
_geom_bond_atom_site_label_1
_geom_bond_atom_site_label_2
_geom_bond_distance
_geom_bond_site_symmetry_2
Co1 O9 2.065(3) .
Co1 O1 2.065(3) .
Co1 O5 2.122(3) .
Co1 O6 2.129(2) .
Co1 O4 2.146(3) .
Co1 N1 2.152(3) .
Co2 O8 1.998(3) .
Co2 O8 1.998(3) 2
Co2 N4 2.178(3) .
Co2 N4 2.178(3) 2
Co2 O6 2.202(2) .
Co2 O6 2.202(2) 2
N1 C19 1.335(5) .
N1 C15 1.349(5) .
N2 C20 1.270(5) .
N2 N3 1.410(5) .
N3 C21 1.264(5) .
N4 C26 1.319(6) .
N4 C25 1.331(5) .
O1 C14 1.245(4) .
O2 C14 1.255(5) .
O3 C7 1.390(6) .
O3 C8 1.395(6) .
O4 H4C 1.0302 .
O4 H4 0.8200 .
O5 H5C 0.9152 .
O5 H5 0.8200 .
O6 S1 1.508(2) .
O7 S1 1.445(3) .
O8 C1 1.260(5) .
O9 C1 1.256(5) .
O10 H10A 0.8500 .
O10 H10B 0.8499 .
O11 H11C 0.8501 .
S1 O7 1.445(3) 2
S1 O6 1.508(2) 2
C1 C2 1.492(5) .
C2 C6 1.361(6) .
C2 C3 1.386(7) .
C3 C4 1.376(7) .
C3 H3 0.9300 .
C4 C7 1.361(7) 4_556
C4 H4A 0.9300 .
C5 C7 1.331(7) 4_556
C5 C6 1.391(7) .
C5 H5A 0.9300 .
C6 H6 0.9300 .
C7 C5 1.331(7) 4_546
C7 C4 1.361(7) 4_546
C8 C9 1.354(9) .
C8 C13 1.373(8) .
C9 C10 1.374(7) .
C9 H9 0.9300 .
C10 C11 1.390(6) .
C10 H10 0.9300 .
C11 C12 1.380(6) .
C11 C14 1.504(5) .
C12 C13 1.379(6) .
C12 H12 0.9300 .
C13 H13 0.9300 .
C15 C16 1.375(5) .
C15 H15 0.9300 .
C16 C17 1.388(6) .
C16 H16 0.9300 .
C17 C18 1.392(6) .
C17 C20 1.465(5) .
C18 C19 1.378(5) .
C18 H18 0.9300 .
C19 H19 0.9300 .
C20 H20 0.9300 .
C21 C22 1.477(5) .
C21 H21 0.9300 .
C22 C24 1.365(6) .
C22 C23 1.374(6) .
C23 C26 1.385(6) 7
C23 H23 0.9300 .
C24 C25 1.370(6) 7
C24 H24 0.9300 .
C25 C24 1.370(6) 7
C25 H25 0.9300 .
C26 C23 1.385(6) 7
C26 H26 0.9300 .
O12 H12C 0.8501 .

loop_
_geom_torsion_atom_site_label_1
_geom_torsion_atom_site_label_2
_geom_torsion_atom_site_label_3
_geom_torsion_atom_site_label_4
_geom_torsion
_geom_torsion_site_symmetry_1
_geom_torsion_site_symmetry_4
O9 Co1 N1 C19 -136.2(3) . .
O1 Co1 N1 C19 135.9(3) . .
O5 Co1 N1 C19 47.9(3) . .
O6 Co1 N1 C19 -43.2(3) . .
O4 Co1 N1 C19 121.6(11) . .
O9 Co1 N1 C15 48.1(3) . .
O1 Co1 N1 C15 -39.8(3) . .
O5 Co1 N1 C15 -127.8(3) . .
O6 Co1 N1 C15 141.1(3) . .
O4 Co1 N1 C15 -54.1(13) . .
C20 N2 N3 C21 179.5(4) . .
O8 Co2 N4 C26 -178.3(4) . .
O8 Co2 N4 C26 -71.6(4) 2 .
N4 Co2 N4 C26 -125.1(4) 2 .
O6 Co2 N4 C26 86.5(4) . .
O6 Co2 N4 C26 23.1(4) 2 .
O8 Co2 N4 C25 -2.9(3) . .
O8 Co2 N4 C25 103.8(3) 2 .
N4 Co2 N4 C25 50.4(3) 2 .
O6 Co2 N4 C25 -98.0(3) . .
O6 Co2 N4 C25 -161.4(3) 2 .
O9 Co1 O1 C14 126.3(4) . .
O5 Co1 O1 C14 -49.1(4) . .
O6 Co1 O1 C14 -134.4(10) . .
O4 Co1 O1 C14 33.8(4) . .
N1 Co1 O1 C14 -144.8(4) . .
O9 Co1 O6 S1 -164.5(2) . .
O1 Co1 O6 S1 96.4(11) . .
O5 Co1 O6 S1 11.2(2) . .
O4 Co1 O6 S1 -71.7(2) . .
N1 Co1 O6 S1 106.8(2) . .
O9 Co1 O6 Co2 3.47(15) . .
O1 Co1 O6 Co2 -95.6(11) . .
O5 Co1 O6 Co2 179.22(14) . .
O4 Co1 O6 Co2 96.28(14) . .
N1 Co1 O6 Co2 -85.22(15) . .
O8 Co2 O6 S1 172.79(12) . .
O8 Co2 O6 S1 -19.3(3) 2 .
N4 Co2 O6 S1 -97.71(13) . .
N4 Co2 O6 S1 85.52(13) 2 .
O6 Co2 O6 S1 0.0 2 .
O8 Co2 O6 Co1 1.08(15) . .
O8 Co2 O6 Co1 169.0(2) 2 .
N4 Co2 O6 Co1 90.58(15) . .
N4 Co2 O6 Co1 -86.19(15) 2 .
O6 Co2 O6 Co1 -171.7(2) 2 .
O8 Co2 O8 C1 -170.5(4) 2 .
N4 Co2 O8 C1 -84.1(4) . .
N4 Co2 O8 C1 100.9(4) 2 .
O6 Co2 O8 C1 4.7(4) . .
O6 Co2 O8 C1 22.0(6) 2 .
O1 Co1 O9 C1 153.0(4) . .
O5 Co1 O9 C1 -155.9(9) . .
O6 Co1 O9 C1 -21.8(4) . .
O4 Co1 O9 C1 -117.8(4) . .
N1 Co1 O9 C1 67.8(4) . .
Co1 O6 S1 O7 -73.2(3) . .
Co2 O6 S1 O7 116.72(17) . .
Co1 O6 S1 O7 52.9(3) . 2
Co2 O6 S1 O7 -117.21(16) . 2
Co1 O6 S1 O6 170.1(3) . 2
Co2 O6 S1 O6 0.0 . 2
Co1 O9 C1 O8 32.4(7) . .
Co1 O9 C1 C2 -144.8(3) . .
Co2 O8 C1 O9 -20.2(7) . .
Co2 O8 C1 C2 157.1(3) . .
O9 C1 C2 C6 -0.1(7) . .
O8 C1 C2 C6 -177.6(5) . .
O9 C1 C2 C3 172.2(5) . .
O8 C1 C2 C3 -5.3(7) . .
C6 C2 C3 C4 -5.8(10) . .
C1 C2 C3 C4 -178.5(6) . .
C2 C3 C4 C7 -0.5(12) . 4_556
C3 C2 C6 C5 5.5(10) . .
C1 C2 C6 C5 178.2(6) . .
C7 C5 C6 C2 1.1(11) 4_556 .
C8 O3 C7 C5 27.7(12) . 4_546
C8 O3 C7 C4 -150.4(7) . 4_546
C7 O3 C8 C9 52.7(10) . .
C7 O3 C8 C13 -132.5(7) . .
C13 C8 C9 C10 -1.6(10) . .
O3 C8 C9 C10 172.8(5) . .
C8 C9 C10 C11 1.3(9) . .
C9 C10 C11 C12 -0.8(7) . .
C9 C10 C11 C14 -178.8(5) . .
C10 C11 C12 C13 0.6(7) . .
C14 C11 C12 C13 178.7(4) . .
C9 C8 C13 C12 1.4(9) . .
O3 C8 C13 C12 -173.4(5) . .
C11 C12 C13 C8 -0.9(8) . .
Co1 O1 C14 O2 -25.7(6) . .
Co1 O1 C14 C11 155.4(3) . .
C12 C11 C14 O1 7.5(6) . .
C10 C11 C14 O1 -174.5(4) . .
C12 C11 C14 O2 -171.5(4) . .
C10 C11 C14 O2 6.5(6) . .
C19 N1 C15 C16 -0.6(6) . .
Co1 N1 C15 C16 175.4(3) . .
N1 C15 C16 C17 0.0(7) . .
C15 C16 C17 C18 0.6(6) . .
C15 C16 C17 C20 -179.1(4) . .
C16 C17 C18 C19 -0.6(6) . .
C20 C17 C18 C19 179.0(4) . .
C15 N1 C19 C18 0.6(6) . .
Co1 N1 C19 C18 -175.1(3) . .
C17 C18 C19 N1 0.0(6) . .
N3 N2 C20 C17 178.7(4) . .
C16 C17 C20 N2 6.1(7) . .
C18 C17 C20 N2 -173.6(4) . .
N2 N3 C21 C22 178.7(4) . .
N3 C21 C22 C24 -5.1(7) . .
N3 C21 C22 C23 174.8(5) . .
C24 C22 C23 C26 3.2(8) . 7
C21 C22 C23 C26 -176.7(5) . 7
C23 C22 C24 C25 -3.7(7) . 7
C21 C22 C24 C25 176.3(4) . 7
C26 N4 C25 C24 -2.6(7) . 7
Co2 N4 C25 C24 -178.3(4) . 7
C25 N4 C26 C23 3.0(8) . 7
Co2 N4 C26 C23 178.7(4) . 7
